data_1510612
loop_
_publ_author_name
'Rosenstein, G.'
'Wunderlich, H.'
'Mootz, D.'
'Rabenau, A.'

_publ_section_title
;
 The crystal structure of Au Se Br
;
_journal_name_full 'Journal of Solid State Chemistry'
_journal_page_first 583
_journal_page_last 586
_journal_paper_doi 10.1016/S0022-4596(73)80019-2
_journal_volume 6
_journal_year 1973
_chemical_formula_sum 'Au Br Se'
_chemical_name_systematic 'Au Se Br'
_space_group_IT_number 62
_symmetry_space_group_name_Hall '-P 2ac 2n'
_symmetry_space_group_name_H-M 'P n m a'
_cell_angle_alpha 90
_cell_angle_beta 90
_cell_angle_gamma 90
_cell_formula_units_Z 8
_cell_length_a 6.77
_cell_length_b 12.22
_cell_length_c 7.38
_cell_volume 610.543
_citation_journal_id_ASTM JSSCBI
_cod_data_source_file gold_93.cif
_cod_data_source_block Au1Br1Se1
_cod_original_formula_sum 'Au1 Br1 Se1'
_cod_database_code 1510612

loop_
_symmetry_equiv_pos_as_xyz
x,y,z
-x+1/2,-y,z+1/2
x+1/2,-y+1/2,-z+1/2
-x,y+1/2,-z
-x,-y,-z
x-1/2,y,-z-1/2
-x-1/2,y-1/2,z-1/2
x,-y-1/2,z

loop_
_atom_site_label
_atom_site_type_symbol
_atom_site_fract_x
_atom_site_fract_y
_atom_site_fract_z
_atom_site_occupancy
_atom_site_U_iso_or_equiv
Br1 Br-1 0.5878 0.1038 0.1286 1 0.0
Au2 Au+3 0.3344 0.25 0.7493 1 0.0
Au1 Au+3 0.587 0.25 0.3583 1 0.0
Se1 Se-2 0.5843 0.1243 0.6166 1 0.0
